data_1572604
loop_
_publ_author_name
'Liu, Jiu-Yang'
'Lun, Meng-Meng'
'Wang, Zhi-Jie'
'Li, Jun-Yi'
'Ding, Kun'
'Fu, Da-Wei'
'Lu, Hai-Feng'
'Zhang, Yi'

_publ_section_title
;
 The H/F substitution strategy can achieve large spontaneous polarization
 in 1D hybrid perovskite ferroelectrics.
;
_journal_issue 40
_journal_name_full 'Chemical science'
_journal_page_first 16612
_journal_page_last 16617
_journal_paper_doi 10.1039/d4sc03571b
_journal_volume 15
_journal_year 2024
_chemical_formula_moiety 'Br3 Pb, C10 H15 F N'
_chemical_formula_sum 'C10 H15 Br3 F N Pb'
_chemical_formula_weight 615.15
_space_group_crystal_system monoclinic
_space_group_IT_number 5
_space_group_name_Hall 'C 2y'
_space_group_name_H-M_alt 'C 1 2 1'
_atom_sites_solution_hydrogens geom
_atom_sites_solution_primary iterative
_audit_creation_date 2024-04-23
_audit_creation_method
;
Olex2 1.3
(compiled 2020.11.12 svn.r5f609507 for OlexSys, GUI svn.r6408)
;
_audit_update_record
;
2024-04-23 deposited with the CCDC.	2024-09-13 downloaded from the CCDC.
;
_cell_angle_alpha 90
_cell_angle_beta 101.973(5)
_cell_angle_gamma 90
_cell_formula_units_Z 4
_cell_length_a 23.977(5)
_cell_length_b 8.9117(16)
_cell_length_c 7.7036(15)
_cell_measurement_reflns_used 8280
_cell_measurement_temperature 273.00
_cell_measurement_theta_max 29.57
_cell_measurement_theta_min 3.47
_cell_volume 1610.3(5)
_computing_cell_refinement 'SAINT V8.40B (?, 2016)'
_computing_data_reduction 'SAINT V8.40B (?, 2016)'
_computing_molecular_graphics 'Olex2 1.3 (Dolomanov et al., 2009)'
_computing_publication_material 'Olex2 1.3 (Dolomanov et al., 2009)'
_computing_structure_refinement 'SHELXL 2018/3 (Sheldrick, 2015)'
_computing_structure_solution 'olex2.solve 1.3 (Bourhis et al., 2015)'
_diffrn_ambient_temperature 273.00
_diffrn_measured_fraction_theta_full 0.999
_diffrn_measured_fraction_theta_max 0.999
_diffrn_measurement_device_type 'Bruker APEX-II CCD'
_diffrn_measurement_method '\f and \w scans'
_diffrn_radiation_type MoK\a
_diffrn_radiation_wavelength 0.71073
_diffrn_reflns_av_R_equivalents 0.0794
_diffrn_reflns_av_unetI/netI 0.0822
_diffrn_reflns_Laue_measured_fraction_full 0.999
_diffrn_reflns_Laue_measured_fraction_max 0.999
_diffrn_reflns_limit_h_max 45
_diffrn_reflns_limit_h_min -45
_diffrn_reflns_limit_k_max 16
_diffrn_reflns_limit_k_min -16
_diffrn_reflns_limit_l_max 14
_diffrn_reflns_limit_l_min -14
_diffrn_reflns_number 45600
_diffrn_reflns_point_group_measured_fraction_full 0.995
_diffrn_reflns_point_group_measured_fraction_max 0.997
_diffrn_reflns_theta_full 25.242
_diffrn_reflns_theta_max 42.060
_diffrn_reflns_theta_min 2.445
_diffrn_source_current 1.4
_diffrn_source_power 0.07
_diffrn_source_voltage 50.0
_diffrn_standards_number 0
_exptl_absorpt_coefficient_mu 17.909
_exptl_absorpt_correction_T_max 0.7483
_exptl_absorpt_correction_T_min 0.4057
_exptl_absorpt_correction_type none
_exptl_absorpt_process_details
;
SADABS-2016/2 (Bruker,2016/2) was used for absorption correction.
wR2(int) was 0.1374 before and 0.0767 after correction.
The Ratio of minimum to maximum transmission is 0.5422.
The \l/2 correction factor is Not present.
;
_exptl_crystal_colour colourless
_exptl_crystal_colour_primary colourless
_exptl_crystal_density_diffrn 2.537
_exptl_crystal_description block
_exptl_crystal_F_000 1112
_refine_diff_density_max 1.609
_refine_diff_density_min -1.077
_refine_diff_density_rms 0.165
_refine_ls_abs_structure_details
;
 Flack x determined using 2036 quotients [(I+)-(I-)]/[(I+)+(I-)]
 (Parsons, Flack and Wagner, Acta Cryst. B69 (2013) 249-259).
;
_refine_ls_abs_structure_Flack -0.005(10)
_refine_ls_extinction_coef 0.00226(16)
_refine_ls_extinction_expression Fc^*^=kFc[1+0.001xFc^2^\l^3^/sin(2\q)]^-1/4^
_refine_ls_extinction_method 'SHELXL-2018/3 (Sheldrick 2018)'
_refine_ls_goodness_of_fit_ref 0.957
_refine_ls_hydrogen_treatment constr
_refine_ls_matrix_type full
_refine_ls_number_parameters 150
_refine_ls_number_reflns 11292
_refine_ls_number_restraints 1
_refine_ls_restrained_S_all 0.957
_refine_ls_R_factor_all 0.1001
_refine_ls_R_factor_gt 0.0347
_refine_ls_shift/su_max 0.000
_refine_ls_shift/su_mean 0.000
_refine_ls_structure_factor_coef Fsqd
_refine_ls_weighting_details 'w=1/[\s^2^(Fo^2^)] where P=(Fo^2^+2Fc^2^)/3'
_refine_ls_weighting_scheme calc
_refine_ls_wR_factor_gt 0.0627
_refine_ls_wR_factor_ref 0.0845
_reflns_Friedel_coverage 0.910
_reflns_Friedel_fraction_full 0.990
_reflns_Friedel_fraction_max 0.995
_reflns_number_gt 5622
_reflns_number_total 11292
_reflns_threshold_expression 'I > 2\s(I)'
_cod_data_source_file d4sc03571b2.cif
_cod_data_source_block mo_(3-F-BTAB)PbBr3_a_273
_cod_depositor_comments 'Adding full bibliography for 1572604--1572606.cif.'
_cod_original_cell_volume 1610.2(5)
_cod_database_code 1572604
_shelx_shelxl_version_number 2018/3
_shelx_space_group_comment
;
The symmetry employed for this shelxl refinement is uniquely defined
by the following loop, which should always be used as a source of
symmetry information in preference to the above space-group names.
They are only intended as comments.
;
_olex2_refinement_description
;
1. Fixed Uiso
 At 1.2 times of:
  All C(H) groups, All C(H,H) groups
 At 1.5 times of:
  All C(H,H,H) groups
2.a Secondary CH2 refined with riding coordinates:
 C4(H4A,H4B)
2.b Aromatic/amide H refined with riding coordinates:
 C6(H6), C7(H7), C10(H10), C8(H8)
2.c Idealised Me refined as rotating group:
 C3(H3A,H3B,H3C), C2(H2A,H2B,H2C), C1(H1A,H1B,H1C)
;
_olex2_submission_special_instructions 'No special instructions were received'

loop_
_space_group_symop_operation_xyz
'x, y, z'
'-x, y, -z'
'x+1/2, y+1/2, z'
'-x+1/2, y+1/2, -z'

loop_
_atom_site_label
_atom_site_type_symbol
_atom_site_fract_x
_atom_site_fract_y
_atom_site_fract_z
_atom_site_U_iso_or_equiv
_atom_site_adp_type
_atom_site_occupancy
_atom_site_site_symmetry_order
_atom_site_calc_flag
_atom_site_refinement_flags_posn
_atom_site_refinement_flags_adp
_atom_site_refinement_flags_occupancy
_atom_site_disorder_assembly
_atom_site_disorder_group
Pb2 Pb 0.500000 0.35699(4) 0.500000 0.03599(8) Uani 1 2 d S T P . .
Pb1 Pb 0.500000 0.35432(4) 1.000000 0.03600(8) Uani 1 2 d S T P . .
Br3 Br 0.59966(2) 0.36201(10) 0.81404(8) 0.04186(13) Uani 1 1 d . . . . .
Br2 Br 0.44813(3) 0.58365(9) 0.69118(11) 0.0504(2) Uani 1 1 d . . . . .
Br1 Br 0.45323(3) 0.12405(9) 0.74320(10) 0.0489(2) Uani 1 1 d . . . . .
N1 N 0.62807(19) 0.8642(8) 0.8348(7) 0.0429(10) Uani 1 1 d . . . . .
F1 F 0.7378(3) 0.7380(9) 0.2684(8) 0.113(3) Uani 1 1 d . . . . .
C4 C 0.6657(3) 0.7315(7) 0.8106(11) 0.0496(17) Uani 1 1 d . . . . .
H4A H 0.682648 0.691906 0.926871 0.060 Uiso 1 1 calc R U . . .
H4B H 0.641672 0.653442 0.746635 0.060 Uiso 1 1 calc R U . . .
C6 C 0.7659(3) 0.8091(9) 0.8020(11) 0.059(2) Uani 1 1 d . . . . .
H6 H 0.772916 0.823451 0.924170 0.071 Uiso 1 1 calc R U . . .
C7 C 0.8092(3) 0.8337(13) 0.7121(11) 0.074(3) Uani 1 1 d . . . . .
H7 H 0.844899 0.864381 0.773513 0.088 Uiso 1 1 calc R U . . .
C5 C 0.7126(3) 0.7636(8) 0.7142(10) 0.0445(15) Uani 1 1 d . . . . .
C10 C 0.7033(3) 0.7400(9) 0.5306(11) 0.060(2) Uani 1 1 d . . . . .
H10 H 0.668126 0.706363 0.467845 0.072 Uiso 1 1 calc R U . . .
C3 C 0.6625(3) 0.9845(9) 0.9426(12) 0.068(2) Uani 1 1 d . . . . .
H3A H 0.678624 0.946497 1.058825 0.102 Uiso 1 1 calc R U . . .
H3B H 0.638461 1.068814 0.952668 0.102 Uiso 1 1 calc R U . . .
H3C H 0.692631 1.015528 0.885617 0.102 Uiso 1 1 calc R U . . .
C2 C 0.5840(4) 0.8115(10) 0.9319(13) 0.083(3) Uani 1 1 d . . . . .
H2A H 0.560564 0.736756 0.862428 0.124 Uiso 1 1 calc R U . . .
H2B H 0.560778 0.894722 0.952110 0.124 Uiso 1 1 calc R U . . .
H2C H 0.602411 0.768981 1.043682 0.124 Uiso 1 1 calc R U . . .
C1 C 0.5995(3) 0.9300(12) 0.6613(11) 0.076(3) Uani 1 1 d . . . . .
H1A H 0.627847 0.969282 0.601817 0.115 Uiso 1 1 calc R U . . .
H1B H 0.574534 1.009423 0.681002 0.115 Uiso 1 1 calc R U . . .
H1C H 0.577880 0.853678 0.589104 0.115 Uiso 1 1 calc R U . . .
C9 C 0.7466(4) 0.7672(12) 0.4463(12) 0.075(3) Uani 1 1 d . . . . .
C8 C 0.7994(4) 0.8130(11) 0.5330(14) 0.076(3) Uani 1 1 d . . . . .
H8 H 0.828221 0.829789 0.470924 0.091 Uiso 1 1 calc R U . . .

loop_
_atom_site_aniso_label
_atom_site_aniso_U_11
_atom_site_aniso_U_22
_atom_site_aniso_U_33
_atom_site_aniso_U_23
_atom_site_aniso_U_13
_atom_site_aniso_U_12
Pb2 0.04073(14) 0.04253(14) 0.02557(13) 0.000 0.00882(10) 0.000
Pb1 0.04032(14) 0.04316(14) 0.02576(13) 0.000 0.00976(10) 0.000
Br3 0.0362(2) 0.0455(3) 0.0439(3) 0.0059(4) 0.0082(2) 0.0008(4)
Br2 0.0520(5) 0.0523(4) 0.0467(4) -0.0019(3) 0.0099(3) 0.0152(3)
Br1 0.0564(5) 0.0486(4) 0.0425(4) -0.0048(3) 0.0121(3) -0.0122(3)
N1 0.042(2) 0.040(2) 0.046(3) 0.002(3) 0.010(2) -0.004(3)
F1 0.093(5) 0.202(8) 0.046(3) -0.012(4) 0.020(3) 0.020(5)
C4 0.056(4) 0.036(3) 0.063(5) 0.006(3) 0.026(4) -0.002(3)
C6 0.036(3) 0.080(6) 0.057(5) 0.002(4) -0.002(3) 0.006(3)
C7 0.039(3) 0.120(8) 0.059(5) -0.004(6) 0.005(3) -0.002(5)
C5 0.044(3) 0.046(3) 0.045(4) 0.001(3) 0.013(3) 0.005(3)
C10 0.046(4) 0.082(5) 0.051(5) -0.009(4) 0.008(3) -0.005(4)
C3 0.082(6) 0.045(4) 0.072(6) -0.010(4) 0.005(5) 0.004(4)
C2 0.082(6) 0.077(7) 0.107(9) -0.003(5) 0.062(6) -0.006(4)
C1 0.066(5) 0.098(6) 0.059(6) -0.004(5) -0.001(4) 0.036(4)
C9 0.057(5) 0.119(8) 0.048(5) 0.007(5) 0.012(4) 0.018(5)
C8 0.051(4) 0.105(8) 0.077(7) 0.007(5) 0.026(4) -0.003(4)

loop_
_atom_type_symbol
_atom_type_description
_atom_type_scat_dispersion_real
_atom_type_scat_dispersion_imag
_atom_type_scat_source
C C 0.0033 0.0016 'International Tables Vol C Tables 4.2.6.8 and 6.1.1.4'
H H 0.0000 0.0000 'International Tables Vol C Tables 4.2.6.8 and 6.1.1.4'
Br Br -0.2901 2.4595 'International Tables Vol C Tables 4.2.6.8 and 6.1.1.4'
F F 0.0171 0.0103 'International Tables Vol C Tables 4.2.6.8 and 6.1.1.4'
N N 0.0061 0.0033 'International Tables Vol C Tables 4.2.6.8 and 6.1.1.4'
Pb Pb -3.3944 10.1111 'International Tables Vol C Tables 4.2.6.8 and 6.1.1.4'

loop_
_geom_angle_atom_site_label_1
_geom_angle_atom_site_label_2
_geom_angle_atom_site_label_3
_geom_angle
_geom_angle_site_symmetry_1
_geom_angle_site_symmetry_3
_geom_angle_publ_flag
Br3 Pb2 Br3 178.31(4) . 2_656 ?
Br3 Pb2 Br1 81.60(2) 2_656 2_656 ?
Br3 Pb2 Br1 81.60(2) . . ?
Br3 Pb2 Br1 99.52(2) . 2_656 ?
Br3 Pb2 Br1 99.52(2) 2_656 . ?
Br2 Pb2 Br3 86.27(3) . . ?
Br2 Pb2 Br3 92.56(2) . 2_656 ?
Br2 Pb2 Br3 86.27(2) 2_656 2_656 ?
Br2 Pb2 Br3 92.56(2) 2_656 . ?
Br2 Pb2 Br2 92.65(4) . 2_656 ?
Br2 Pb2 Br1 173.86(2) . 2_656 ?
Br2 Pb2 Br1 85.11(2) 2_656 2_656 ?
Br2 Pb2 Br1 85.11(2) . . ?
Br2 Pb2 Br1 173.86(2) 2_656 . ?
Br1 Pb2 Br1 97.68(4) 2_656 . ?
Br3 Pb1 Br3 177.41(4) . 2_657 ?
Br3 Pb1 Br2 96.58(2) . 2_657 ?
Br3 Pb1 Br2 81.75(2) . . ?
Br3 Pb1 Br2 81.75(2) 2_657 2_657 ?
Br3 Pb1 Br2 96.58(2) 2_657 . ?
Br2 Pb1 Br2 100.22(4) 2_657 . ?
Br1 Pb1 Br3 96.14(2) . 2_657 ?
Br1 Pb1 Br3 96.14(2) 2_657 . ?
Br1 Pb1 Br3 85.70(2) 2_657 2_657 ?
Br1 Pb1 Br3 85.70(2) . . ?
Br1 Pb1 Br2 174.74(3) . 2_657 ?
Br1 Pb1 Br2 84.78(2) . . ?
Br1 Pb1 Br2 174.74(3) 2_657 . ?
Br1 Pb1 Br2 84.78(2) 2_657 2_657 ?
Br1 Pb1 Br1 90.27(4) 2_657 . ?
Pb2 Br3 Pb1 78.957(19) . . ?
Pb2 Br2 Pb1 78.01(2) . . ?
Pb1 Br1 Pb2 78.77(3) . . ?
C3 N1 C4 110.6(5) . . ?
C2 N1 C4 108.4(6) . . ?
C2 N1 C3 108.3(7) . . ?
C1 N1 C4 111.6(6) . . ?
C1 N1 C3 108.3(7) . . ?
C1 N1 C2 109.5(6) . . ?
N1 C4 H4A 108.3 . . ?
N1 C4 H4B 108.3 . . ?
H4A C4 H4B 107.4 . . ?
C5 C4 N1 116.0(5) . . ?
C5 C4 H4A 108.3 . . ?
C5 C4 H4B 108.3 . . ?
C7 C6 H6 119.4 . . ?
C5 C6 H6 119.4 . . ?
C5 C6 C7 121.2(8) . . ?
C6 C7 H7 120.1 . . ?
C8 C7 C6 119.9(7) . . ?
C8 C7 H7 120.1 . . ?
C6 C5 C4 121.9(7) . . ?
C6 C5 C10 118.5(7) . . ?
C10 C5 C4 119.5(7) . . ?
C5 C10 H10 120.7 . . ?
C9 C10 C5 118.6(8) . . ?
C9 C10 H10 120.7 . . ?
N1 C3 H3A 109.5 . . ?
N1 C3 H3B 109.5 . . ?
N1 C3 H3C 109.5 . . ?
H3A C3 H3B 109.5 . . ?
H3A C3 H3C 109.5 . . ?
H3B C3 H3C 109.5 . . ?
N1 C2 H2A 109.5 . . ?
N1 C2 H2B 109.5 . . ?
N1 C2 H2C 109.5 . . ?
H2A C2 H2B 109.5 . . ?
H2A C2 H2C 109.5 . . ?
H2B C2 H2C 109.5 . . ?
N1 C1 H1A 109.5 . . ?
N1 C1 H1B 109.5 . . ?
N1 C1 H1C 109.5 . . ?
H1A C1 H1B 109.5 . . ?
H1A C1 H1C 109.5 . . ?
H1B C1 H1C 109.5 . . ?
C10 C9 F1 118.2(8) . . ?
C10 C9 C8 123.0(9) . . ?
C8 C9 F1 118.7(8) . . ?
C7 C8 C9 118.8(8) . . ?
C7 C8 H8 120.6 . . ?
C9 C8 H8 120.6 . . ?

loop_
_geom_bond_atom_site_label_1
_geom_bond_atom_site_label_2
_geom_bond_distance
_geom_bond_site_symmetry_2
_geom_bond_publ_flag
Pb2 Br3 3.0275(7) . ?
Pb2 Br3 3.0275(7) 2_656 ?
Pb2 Br2 2.9250(9) . ?
Pb2 Br2 2.9250(9) 2_656 ?
Pb2 Br1 3.1541(9) . ?
Pb2 Br1 3.1540(9) 2_656 ?
Pb1 Br3 3.0310(7) 2_657 ?
Pb1 Br3 3.0309(7) . ?
Pb1 Br2 3.1868(10) . ?
Pb1 Br2 3.1868(10) 2_657 ?
Pb1 Br1 2.9088(9) 2_657 ?
Pb1 Br1 2.9089(9) . ?
N1 C4 1.523(8) . ?
N1 C3 1.496(9) . ?
N1 C2 1.491(9) . ?
N1 C1 1.490(10) . ?
F1 C9 1.368(11) . ?
C4 H4A 0.9700 . ?
C4 H4B 0.9700 . ?
C4 C5 1.498(10) . ?
C6 H6 0.9300 . ?
C6 C7 1.378(11) . ?
C6 C5 1.377(9) . ?
C7 H7 0.9300 . ?
C7 C8 1.363(13) . ?
C5 C10 1.402(11) . ?
C10 H10 0.9300 . ?
C10 C9 1.355(12) . ?
C3 H3A 0.9600 . ?
C3 H3B 0.9600 . ?
C3 H3C 0.9600 . ?
C2 H2A 0.9600 . ?
C2 H2B 0.9600 . ?
C2 H2C 0.9600 . ?
C1 H1A 0.9600 . ?
C1 H1B 0.9600 . ?
C1 H1C 0.9600 . ?
C9 C8 1.367(13) . ?
C8 H8 0.9300 . ?

loop_
_geom_hbond_atom_site_label_D
_geom_hbond_atom_site_label_H
_geom_hbond_atom_site_label_A
_geom_hbond_distance_DH
_geom_hbond_distance_HA
_geom_hbond_distance_DA
_geom_hbond_angle_DHA
_geom_hbond_site_symmetry_A
_geom_hbond_publ_flag
C4 H4B Br3 0.97 2.87 3.656(6) 138.6 . yes
C10 H10 Br2 0.93 3.01 3.933(8) 172.8 2_656 yes
C3 H3B Br3 0.96 2.90 3.735(8) 145.8 1_565 yes
C2 H2A Br2 0.96 3.06 3.959(10) 155.5 . yes
C2 H2C Br2 0.96 3.07 3.752(9) 129.7 2_657 yes
C8 H8 Br3 0.93 3.08 3.985(9) 165.7 4_656 yes

loop_
_geom_torsion_atom_site_label_1
_geom_torsion_atom_site_label_2
_geom_torsion_atom_site_label_3
_geom_torsion_atom_site_label_4
_geom_torsion
_geom_torsion_site_symmetry_1
_geom_torsion_site_symmetry_2
_geom_torsion_site_symmetry_3
_geom_torsion_site_symmetry_4
_geom_torsion_publ_flag
N1 C4 C5 C6 89.5(8) . . . . ?
N1 C4 C5 C10 -93.7(9) . . . . ?
F1 C9 C8 C7 -176.2(10) . . . . ?
C4 C5 C10 C9 -178.9(7) . . . . ?
C6 C7 C8 C9 -0.3(16) . . . . ?
C6 C5 C10 C9 -1.9(12) . . . . ?
C7 C6 C5 C4 178.0(8) . . . . ?
C7 C6 C5 C10 1.1(12) . . . . ?
C5 C6 C7 C8 0.0(15) . . . . ?
C5 C10 C9 F1 177.4(8) . . . . ?
C5 C10 C9 C8 1.7(14) . . . . ?
C10 C9 C8 C7 -0.6(16) . . . . ?
C3 N1 C4 C5 -61.6(9) . . . . ?
C2 N1 C4 C5 179.8(7) . . . . ?
C1 N1 C4 C5 59.1(9) . . . . ?
